data_4021405
loop_
_publ_author_name
'Yuka Kobayashi'
'Fumi Morisawa'
'Kazuhiko Saigo'

_publ_contact_author_address
;
    Hongo, 7-3-1, Bunkyo, Tokyo, Japan
;
_publ_contact_author_email 'saigo@chiral.t.u-tokyo.ac.jp    '
_publ_contact_author_fax +81-3-5802-3348
_publ_contact_author_name 'Kazuhiko Saigo'
_publ_contact_author_phone +81-3-5841-7266
_publ_section_title
;
 Enantiopure O-Substituted Phenylphosphonothioic Acids:
 Chiral Recognition Ability during Salt Crystallization
 and Chiral Recognition Mechanism
;
_journal_name_full 'Journal of Organic Chemistry'
_journal_page_first 606
_journal_page_last 615
_journal_paper_doi 10.1021/jo052020v
_journal_volume 71
_journal_year 2006
_chemical_absolute_configuration rm
_chemical_formula_moiety 'C18 H26 N O2 P S '
_chemical_formula_sum 'C18 H26 N O2 P S'
_chemical_formula_weight 351.44
_chemical_name_common
;
(S)-1-(p-tolyl)ethylammonium_(Rp)-O-propyl phenylphosphonothioate
;
_space_group_IT_number 96
_space_group_name_Hall 'P 4nw 2abw'
_space_group_name_H-M_alt 'P 43 21 2'
_symmetry_cell_setting tetragonal
_symmetry_Int_Tables_number 96
_symmetry_space_group_name_Hall 'P 4nw 2abw'
_symmetry_space_group_name_H-M 'P 43 21 2'
_audit_creation_date 2005-09-07
_audit_creation_method 'by CrystalStructure 3.6.0'
_cell_angle_alpha 90
_cell_angle_beta 90
_cell_angle_gamma 90
_cell_formula_units_Z 16
_cell_length_a 14.1490(8)
_cell_length_b 14.1490(8)
_cell_length_c 40.650(2)
_cell_measurement_temperature 296.1
_cell_volume 8137.9(8)
_computing_cell_refinement Unknown
_computing_data_collection Unknown
_computing_data_reduction CrystalStructure
_computing_publication_material 'CrystalStructure 3.6.0'
_computing_structure_refinement CRYSTALS
_computing_structure_solution SIR92
_diffrn_measured_fraction_theta_full 0.9135
_diffrn_measured_fraction_theta_max 0.9135
_diffrn_measurement_device_type 'Mac Science DIP-2030'
_diffrn_measurement_method 'Imageing plate (omega-scan)'
_diffrn_radiation_type 'Mo K\a'
_diffrn_radiation_wavelength 0.7107
_diffrn_reflns_av_R_equivalents 0.015
_diffrn_reflns_limit_h_max 16
_diffrn_reflns_limit_h_min 0
_diffrn_reflns_limit_k_max 11
_diffrn_reflns_limit_k_min -10
_diffrn_reflns_limit_l_max 48
_diffrn_reflns_limit_l_min 0
_diffrn_reflns_number 6776
_diffrn_reflns_theta_full 25.42
_diffrn_reflns_theta_max 25.42
_exptl_absorpt_coefficient_mu 0.246
_exptl_absorpt_correction_type none
_exptl_crystal_colour nONE
_exptl_crystal_density_diffrn 1.147
_exptl_crystal_density_method 'not measured'
_exptl_crystal_description nONE
_exptl_crystal_F_000 3008.00
_exptl_crystal_size_max 0.60
_exptl_crystal_size_mid 0.50
_exptl_crystal_size_min 0.50
_refine_diff_density_max 0.34
_refine_diff_density_min -0.33
_refine_ls_extinction_method none
_refine_ls_goodness_of_fit_ref 1.192
_refine_ls_hydrogen_treatment refall
_refine_ls_number_parameters 464
_refine_ls_number_reflns 3202
_refine_ls_R_factor_gt 0.0530
_refine_ls_shift/su_max 0.1350
_refine_ls_structure_factor_coef F
_refine_ls_weighting_details 'w = 1/[0.0010Fo^2^ + 3.0000\s(Fo^2^) + 0.5000]'
_refine_ls_weighting_scheme calc
_refine_ls_wR_factor_ref 0.0640
_reflns_number_gt 3202
_reflns_number_total 6744
_reflns_threshold_expression F^2^>2.0\s(F^2^)
_cod_data_source_file jo052020vsi20051117_111416_10.cif
_cod_original_formula_sum 'C18 H26 N O2 P S '
_cod_database_code 4021405

loop_
_symmetry_equiv_pos_site_id
_symmetry_equiv_pos_as_xyz
1 +X,+Y,+Z
2 1/2-Y,1/2+X,3/4+Z
3 -X,-Y,1/2+Z
4 1/2+Y,1/2-X,1/4+Z
5 1/2-X,1/2+Y,3/4-Z
6 +Y,+X,-Z
7 1/2+X,1/2-Y,1/4-Z
8 -Y,-X,1/2-Z

loop_
_atom_site_label
_atom_site_type_symbol
_atom_site_fract_x
_atom_site_fract_y
_atom_site_fract_z
_atom_site_U_iso_or_equiv
_atom_site_adp_type
_atom_site_occupancy
_atom_site_symmetry_multiplicity
_atom_site_calc_flag
_atom_site_refinement_flags
S(1) S 0.3618(2) 0.3227(2) 0.92341(7) 0.1675(12) Uani 1.00 1 d .
S(2) S 0.8571(2) 0.1522(2) 0.99236(5) 0.1399(10) Uani 1.00 1 d .
P(1) P 0.93829(13) 0.1470(1) 0.95392(4) 0.0780(6) Uani 1.00 1 d .
P(2) P 0.4103(1) 0.2210(2) 0.95046(5) 0.0942(7) Uani 1.00 1 d .
O(1) O 0.9053(4) 0.2191(3) 0.92659(12) 0.105(2) Uani 1.00 1 d .
O(2) O 0.3378(3) 0.1592(4) 0.96815(9) 0.112(2) Uani 1.00 1 d .
O(5) O 1.0415(3) 0.1674(3) 0.95944(9) 0.080(2) Uani 1.00 1 d .
O(7) O 0.4732(4) 0.2558(4) 0.97973(11) 0.103(2) Uani 1.00 1 d .
N(1) N 0.1899(4) 0.0348(4) 0.95814(11) 0.085(2) Uani 1.00 1 d .
N(2) N 0.3259(3) 0.1582(3) 1.03712(10) 0.071(2) Uani 1.00 1 d .
C(1) C 0.4744(6) 0.0633(5) 1.0408(1) 0.072(3) Uani 1.00 1 d .
C(2) C 0.9122(11) -0.1269(12) 0.9355(5) 0.186(8) Uani 1.00 1 d .
C(12) C 0.9289(4) 0.0338(5) 0.9332(2) 0.070(2) Uani 1.00 1 d .
C(13) C 0.2549(6) -0.0992(7) 0.9275(2) 0.076(3) Uani 1.00 1 d .
C(14) C 0.2054(6) 0.0514(6) 0.8986(2) 0.116(3) Uani 1.00 1 d .
C(15) C 0.1888(5) -0.0175(5) 0.92645(13) 0.075(2) Uani 1.00 1 d .
C(16) C 0.4145(5) 0.1349(5) 1.0570(1) 0.086(3) Uani 1.00 1 d .
C(17) C 0.6273(7) 0.0120(9) 1.0240(2) 0.112(4) Uani 1.00 1 d .
C(18) C 0.3806(6) 0.1069(6) 1.0916(1) 0.113(3) Uani 1.00 1 d .
C(19) C 0.9480(6) 0.0261(7) 0.9009(2) 0.115(3) Uani 1.00 1 d .
C(20) C 0.2238(7) -0.1886(8) 0.9201(2) 0.099(3) Uani 1.00 1 d .
C(21) C 0.3765(9) -0.2526(8) 0.9260(2) 0.105(4) Uani 1.00 1 d .
C(22) C 0.2853(9) -0.2650(7) 0.9201(2) 0.110(4) Uani 1.00 1 d .
C(23) C 0.4384(6) -0.0205(6) 1.0308(2) 0.099(3) Uani 1.00 1 d .
C(24) C 0.5963(8) -0.0702(8) 1.0146(2) 0.105(4) Uani 1.00 1 d .
C(25) C 0.4837(6) 0.1436(7) 0.8923(2) 0.114(3) Uani 1.00 1 d .
C(26) C 0.4120(6) -0.1644(8) 0.9326(2) 0.105(3) Uani 1.00 1 d .
C(27) C 0.4885(5) 0.1472(6) 0.9263(2) 0.087(3) Uani 1.00 1 d .
C(28) C 0.3484(7) -0.0872(6) 0.9338(2) 0.096(3) Uani 1.00 1 d .
C(29) C 0.5700(6) 0.0803(7) 1.0376(2) 0.096(3) Uani 1.00 1 d .
C(30) C 0.5487(11) 0.0858(10) 0.8755(3) 0.156(5) Uani 1.00 1 d .
C(31) C 0.9093(7) -0.0456(8) 0.9506(2) 0.116(4) Uani 1.00 1 d .
C(32) C 0.9298(11) -0.1367(12) 0.9050(6) 0.203(9) Uani 1.00 1 d .
C(33) C 0.4986(9) -0.0899(7) 1.0174(2) 0.125(4) Uani 1.00 1 d .
C(34) C 0.6139(9) 0.0382(9) 0.9257(4) 0.153(5) Uani 1.00 1 d .
C(35) C 0.5536(7) 0.0935(7) 0.9419(2) 0.109(3) Uani 1.00 1 d .
C(36) C 0.6179(12) 0.0367(9) 0.8938(5) 0.183(7) Uani 1.00 1 d .
C(37) C 0.4462(8) -0.3387(8) 0.9254(2) 0.170(5) Uani 1.00 1 d .
C(38) C 0.9466(8) -0.0627(12) 0.8856(3) 0.171(6) Uani 1.00 1 d .
C(39) C 0.8033(9) 0.2351(12) 0.9202(3) 0.228(7) Uani 1.00 1 d .
C(41) C 0.7856(11) 0.2971(13) 0.8920(5) 0.267(9) Uani 1.00 1 d .
C(42) C 0.6595(7) -0.1490(8) 0.9984(2) 0.174(5) Uani 1.00 1 d .
C(43) C 0.8200(12) 0.269(1) 0.8619(3) 0.244(8) Uani 1.00 1 d .
C(45) C 0.6480(13) 0.450(2) 0.9773(6) 0.38(1) Uani 1.00 1 d .
C(46) C 0.582(2) 0.372(2) 0.9902(5) 0.37(2) Uani 1.00 1 d .
C(47) C 0.548(2) 0.3263(13) 0.9716(4) 0.283(11) Uani 1.00 1 d .
H(1) H 0.9630 0.0809 0.8884 0.138 Uiso 1.00 1 c R
H(2) H 0.9567 -0.0697 0.8626 0.205 Uiso 1.00 1 c R
H(3) H 0.9313 -0.1983 0.8957 0.243 Uiso 1.00 1 c R
H(4) H 0.8996 -0.1824 0.9479 0.223 Uiso 1.00 1 c R
H(5) H 0.8946 -0.0426 0.9734 0.140 Uiso 1.00 1 c R
H(6) H 0.4374 0.1795 0.8810 0.137 Uiso 1.00 1 c R
H(7) H 0.5454 0.0813 0.8522 0.188 Uiso 1.00 1 c R
H(8) H 0.6658 0.0024 0.8826 0.220 Uiso 1.00 1 c R
H(9) H 0.6561 -0.0010 0.9377 0.184 Uiso 1.00 1 c R
H(10) H 0.5566 0.0947 0.9653 0.131 Uiso 1.00 1 c R
H(11) H 0.1593 -0.1983 0.9146 0.119 Uiso 1.00 1 c R
H(12) H 0.2617 -0.3268 0.9161 0.132 Uiso 1.00 1 c R
H(13) H 0.4777 -0.1553 0.9364 0.126 Uiso 1.00 1 c R
H(14) H 0.3715 -0.0260 0.9391 0.116 Uiso 1.00 1 c R
H(15) H 0.5958 0.1388 1.0447 0.115 Uiso 1.00 1 c R
H(16) H 0.6926 0.0258 1.0214 0.134 Uiso 1.00 1 c R
H(17) H 0.4742 -0.1493 1.0105 0.150 Uiso 1.00 1 c R
H(18) H 0.3725 -0.0323 1.0327 0.119 Uiso 1.00 1 c R
H(19) H 0.7735 0.1759 0.9163 0.273 Uiso 1.00 1 c R
H(20) H 0.7767 0.2636 0.9392 0.273 Uiso 1.00 1 c R
H(21) H 0.7189 0.3020 0.8898 0.320 Uiso 1.00 1 c R
H(22) H 0.8113 0.3576 0.8968 0.320 Uiso 1.00 1 c R
H(23) H 0.5959 0.2943 0.9595 0.339 Uiso 1.00 1 c R
H(24) H 0.5181 0.3714 0.9577 0.339 Uiso 1.00 1 c R
H(25) H 0.4472 -0.3715 0.9458 0.204 Uiso 1.00 1 c R
H(26) H 0.5084 -0.3168 0.9210 0.204 Uiso 1.00 1 c R
H(27) H 0.4239 -0.3796 0.9086 0.204 Uiso 1.00 1 c R
H(28) H 0.1426 0.0089 0.9721 0.102 Uiso 1.00 1 c R
H(29) H 0.1771 0.0998 0.9542 0.102 Uiso 1.00 1 c R
H(30) H 0.2499 0.0288 0.9684 0.102 Uiso 1.00 1 c R
H(31) H 0.1465 0.0746 0.8908 0.139 Uiso 1.00 1 c R
H(32) H 0.2374 0.0199 0.8812 0.139 Uiso 1.00 1 c R
H(33) H 0.2430 0.1027 0.9061 0.139 Uiso 1.00 1 c R
H(34) H 0.3756 0.1621 1.1048 0.136 Uiso 1.00 1 c R
H(35) H 0.4249 0.0646 1.1012 0.136 Uiso 1.00 1 c R
H(36) H 0.3203 0.0779 1.0897 0.136 Uiso 1.00 1 c R
H(37) H 0.3374 0.2066 1.0214 0.086 Uiso 1.00 1 c R
H(38) H 0.2774 0.1790 1.0516 0.086 Uiso 1.00 1 c R
H(39) H 0.3065 0.1022 1.0261 0.086 Uiso 1.00 1 c R
H(40) H 0.6620 -0.1420 0.9752 0.209 Uiso 1.00 1 c R
H(41) H 0.6337 -0.2093 1.0035 0.209 Uiso 1.00 1 c R
H(42) H 0.7211 -0.1412 1.0073 0.209 Uiso 1.00 1 c R
H(43) H 0.4507 0.1912 1.0590 0.103 Uiso 1.00 1 c R
H(44) H 0.1269 -0.0423 0.9237 0.090 Uiso 1.00 1 c R
H(45) H 0.6230 0.3315 1.0022 0.445 Uiso 1.00 1 c R
H(46) H 0.5376 0.3998 1.0048 0.445 Uiso 1.00 1 c R
H(47) H 0.7096 0.4273 0.9727 0.453 Uiso 1.00 1 c R
H(48) H 0.6520 0.5015 0.9924 0.453 Uiso 1.00 1 c R
H(49) H 0.6192 0.4714 0.9575 0.453 Uiso 1.00 1 c R

loop_
_atom_site_aniso_label
_atom_site_aniso_U_11
_atom_site_aniso_U_22
_atom_site_aniso_U_33
_atom_site_aniso_U_12
_atom_site_aniso_U_13
_atom_site_aniso_U_23
S(1) 0.107(2) 0.242(4) 0.153(2) 0.052(2) 0.037(2) 0.105(2)
S(2) 0.081(2) 0.229(3) 0.110(1) -0.006(2) 0.0084(12) -0.070(2)
P(1) 0.0685(13) 0.0814(13) 0.0841(10) -0.0013(11) -0.0069(9) -0.0108(10)
P(2) 0.0694(13) 0.130(2) 0.0827(11) -0.0132(13) -0.0025(11) 0.0258(12)
O(1) 0.080(4) 0.090(4) 0.145(4) -0.001(3) -0.030(3) 0.029(3)
O(2) 0.093(4) 0.161(5) 0.084(3) -0.058(4) 0.007(3) 0.009(3)
O(5) 0.058(3) 0.083(3) 0.099(3) -0.013(2) -0.009(2) -0.005(2)
O(7) 0.090(4) 0.111(4) 0.109(3) -0.030(3) -0.008(3) -0.020(3)
N(1) 0.092(4) 0.087(4) 0.076(3) -0.005(3) 0.004(3) 0.007(3)
N(2) 0.067(4) 0.080(4) 0.067(3) -0.001(3) -0.000(3) 0.007(3)
C(1) 0.068(6) 0.072(5) 0.075(4) 0.003(4) 0.000(3) -0.007(4)
C(2) 0.176(13) 0.11(1) 0.27(2) 0.009(10) -0.01(1) 0.032(13)
C(12) 0.062(5) 0.078(5) 0.068(4) -0.015(4) -0.008(3) -0.010(4)
C(13) 0.061(6) 0.102(7) 0.065(4) -0.010(5) 0.005(3) -0.003(4)
C(14) 0.138(7) 0.143(7) 0.067(4) 0.012(6) 0.002(4) 0.016(5)
C(15) 0.066(5) 0.092(5) 0.068(4) -0.010(4) 0.001(3) -0.007(4)
C(16) 0.086(5) 0.086(5) 0.086(5) -0.010(5) -0.022(4) -0.002(4)
C(17) 0.086(7) 0.124(8) 0.125(7) -0.019(7) -0.017(6) 0.021(6)
C(18) 0.138(7) 0.137(7) 0.065(4) 0.029(6) -0.006(4) 0.005(4)
C(19) 0.109(6) 0.146(9) 0.089(5) 0.003(5) -0.008(5) -0.030(5)
C(20) 0.102(7) 0.110(7) 0.086(5) -0.021(7) 0.011(4) -0.022(5)
C(21) 0.123(9) 0.113(9) 0.080(5) 0.033(7) 0.021(5) -0.020(5)
C(22) 0.110(8) 0.100(8) 0.122(6) -0.004(7) 0.030(5) -0.021(5)
C(23) 0.075(6) 0.089(6) 0.135(6) -0.012(5) 0.013(5) -0.021(5)
C(24) 0.085(7) 0.127(9) 0.103(6) 0.023(7) 0.015(5) 0.013(5)
C(25) 0.126(7) 0.148(8) 0.069(5) -0.046(7) 0.008(5) 0.007(5)
C(26) 0.093(7) 0.110(8) 0.111(5) 0.006(7) 0.005(5) -0.010(5)
C(27) 0.064(5) 0.107(6) 0.090(5) -0.028(5) 0.005(4) 0.017(5)
C(28) 0.105(7) 0.093(7) 0.091(5) -0.000(6) -0.001(5) -0.016(4)
C(29) 0.072(7) 0.110(7) 0.107(5) 0.004(6) 0.000(4) 0.004(5)
C(30) 0.199(13) 0.169(11) 0.101(7) -0.113(10) 0.055(8) -0.055(8)
C(31) 0.128(7) 0.069(6) 0.153(8) -0.012(6) -0.011(6) 0.006(6)
C(32) 0.105(11) 0.101(11) 0.40(3) 0.020(9) -0.07(2) -0.10(2)
C(33) 0.139(10) 0.099(7) 0.137(7) 0.012(7) 0.017(6) -0.029(5)
C(34) 0.174(12) 0.150(11) 0.136(9) -0.017(9) 0.015(9) 0.012(8)
C(35) 0.091(6) 0.127(8) 0.108(6) 0.008(6) 0.012(6) -0.011(6)
C(36) 0.21(2) 0.109(10) 0.23(2) -0.016(9) 0.04(1) -0.005(10)
C(37) 0.175(10) 0.192(11) 0.142(7) 0.056(9) 0.022(7) -0.037(7)
C(38) 0.108(9) 0.23(2) 0.172(11) 0.032(11) -0.038(7) -0.137(12)
C(39) 0.125(11) 0.35(2) 0.209(12) 0.085(12) -0.045(9) -0.024(13)
C(41) 0.19(2) 0.32(2) 0.29(2) 0.07(1) -0.08(1) 0.15(2)
C(42) 0.145(10) 0.192(11) 0.185(9) 0.085(9) 0.020(7) -0.036(8)
C(43) 0.23(2) 0.38(2) 0.125(8) -0.00(2) 0.027(10) 0.032(12)
C(45) 0.24(2) 0.33(3) 0.56(4) -0.17(2) 0.12(2) -0.07(2)
C(46) 0.53(4) 0.37(3) 0.21(2) -0.26(3) 0.01(2) -0.06(2)
C(47) 0.40(3) 0.19(2) 0.27(2) -0.03(2) -0.18(2) -0.035(13)

loop_
_atom_type_symbol
_atom_type_description
_atom_type_scat_dispersion_real
_atom_type_scat_dispersion_imag
_atom_type_scat_source
C C 0.003 0.002
;
International Tables for Crystallography
(1992, Vol. C, Tables 4.2.6.8 and 6.1.1.4)
;
H H 0.000 0.000
;
International Tables for Crystallography
(1992, Vol. C, Table 6.1.1.4)
;
O O 0.011 0.006
;
International Tables for Crystallography
(1992, Vol. C, Tables 4.2.6.8 and 6.1.1.4)
;
N N 0.006 0.003
;
International Tables for Crystallography
(1992, Vol. C, Tables 4.2.6.8 and 6.1.1.4)
;
P P 0.102 0.094
;
International Tables for Crystallography
(1992, Vol. C, Tables 4.2.6.8 and 6.1.1.4)
;
S S 0.125 0.123
;
International Tables for Crystallography
(1992, Vol. C, Tables 4.2.6.8 and 6.1.1.4)
;

loop_
_geom_angle_atom_site_label_1
_geom_angle_atom_site_label_2
_geom_angle_atom_site_label_3
_geom_angle
S(1) P(2) O(2) 117.0(2)
S(1) P(2) O(7) 113.5(3)
S(1) P(2) C(27) 109.7(3)
S(2) P(1) O(1) 111.5(2)
S(2) P(1) O(5) 116.5(2)
S(2) P(1) C(12) 111.3(2)
O(5) P(1) O(1) 105.5(3)
C(12) P(1) O(1) 102.9(3)
P(1) O(1) C(39) 120.6(7)
C(12) P(1) O(5) 108.1(3)
P(1) C(12) C(31) 120.3(6)
P(1) C(12) C(19) 120.6(6)
O(7) P(2) O(2) 101.8(3)
C(27) P(2) O(2) 109.6(3)
C(27) P(2) O(7) 104.3(3)
P(2) O(7) C(47) 116.4(7)
P(2) C(27) C(25) 122.2(6)
P(2) C(27) C(35) 119.0(6)
O(1) C(39) C(41) 113(1)
O(7) C(47) C(46) 123(1)
N(1) C(15) C(13) 110.8(5)
N(1) C(15) C(14) 109.1(6)
N(2) C(16) C(1) 112.4(5)
N(2) C(16) C(18) 106.5(5)
C(1) C(16) C(18) 114.3(6)
C(23) C(1) C(16) 121.3(7)
C(29) C(1) C(16) 119.0(7)
C(29) C(1) C(23) 119.5(7)
C(1) C(23) C(33) 120.0(8)
C(1) C(29) C(17) 119.5(8)
C(2) C(31) C(12) 118(1)
C(32) C(2) C(31) 124(1)
C(2) C(32) C(38) 121(1)
C(31) C(12) C(19) 118.9(8)
C(12) C(19) C(38) 120.2(9)
C(13) C(15) C(14) 115.1(6)
C(20) C(13) C(15) 120.5(7)
C(28) C(13) C(15) 121.3(8)
C(28) C(13) C(20) 118.0(8)
C(13) C(20) C(22) 121.1(9)
C(13) C(28) C(26) 121.0(8)
C(29) C(17) C(24) 123.1(9)
C(17) C(24) C(33) 118(1)
C(17) C(24) C(42) 124(1)
C(19) C(38) C(32) 116(1)
C(20) C(22) C(21) 120(1)
C(26) C(21) C(22) 120(1)
C(37) C(21) C(22) 120(1)
C(21) C(26) C(28) 118.4(9)
C(37) C(21) C(26) 118(1)
C(23) C(33) C(24) 118.9(9)
C(42) C(24) C(33) 116.6(9)
C(25) C(27) C(35) 118.8(8)
C(30) C(25) C(27) 118.3(8)
C(25) C(30) C(36) 118(1)
C(27) C(35) C(34) 122.2(9)
C(30) C(36) C(34) 119(1)
C(36) C(34) C(35) 122(1)
C(39) C(41) C(43) 117(1)
C(45) C(46) C(47) 116(2)
O(1) C(39) H(19) 108.9883
O(1) C(39) H(20) 107.7971
O(7) C(47) H(24) 105.1557
O(7) C(47) H(23) 107.5777
H(28) N(1) C(15) 108.4449
H(29) N(1) C(15) 109.5017
H(30) N(1) C(15) 110.1769
N(1) C(15) H(44) 107.2320
H(29) N(1) H(28) 109.9243
H(30) N(1) H(28) 109.4848
H(30) N(1) H(29) 109.2953
H(37) N(2) C(16) 111.7163
H(38) N(2) C(16) 109.4025
H(39) N(2) C(16) 107.9147
N(2) C(16) H(43) 107.7938
H(38) N(2) H(37) 108.3469
H(39) N(2) H(37) 109.4717
H(39) N(2) H(38) 109.9833
C(1) C(16) H(43) 107.7796
C(1) C(23) H(18) 119.9028
C(1) C(29) H(15) 119.9859
C(2) C(31) H(5) 120.4745
H(4) C(2) C(31) 118.1455
C(2) C(32) H(3) 119.4558
H(4) C(2) C(32) 117.6142
C(12) C(19) H(1) 120.0442
C(12) C(31) H(5) 121.0068
C(13) C(15) H(44) 107.1989
C(13) C(20) H(11) 119.5365
C(13) C(28) H(14) 119.4811
H(33) C(14) C(15) 109.7520
H(31) C(14) C(15) 109.5089
H(32) C(14) C(15) 109.1184
C(14) C(15) H(44) 107.0478
H(33) C(14) H(31) 109.4734
H(32) C(14) H(31) 109.5537
H(33) C(14) H(32) 109.4205
H(43) C(16) C(18) 107.8027
C(16) C(18) H(34) 109.1855
C(16) C(18) H(35) 109.3776
C(16) C(18) H(36) 108.4587
H(16) C(17) C(24) 118.6833
H(16) C(17) C(29) 118.1913
C(17) C(29) H(15) 120.4946
H(35) C(18) H(34) 109.6154
H(36) C(18) H(34) 109.4824
H(36) C(18) H(35) 110.6933
H(1) C(19) C(38) 119.7251
C(19) C(38) H(2) 121.8203
H(11) C(20) C(22) 119.3598
C(20) C(22) H(12) 119.8131
C(21) C(22) H(12) 119.6544
C(21) C(26) H(13) 120.8553
C(21) C(37) H(25) 112.1799
C(21) C(37) H(26) 109.4138
C(21) C(37) H(27) 105.9580
H(18) C(23) C(33) 120.0817
C(23) C(33) H(17) 120.6660
C(24) C(33) H(17) 120.4645
C(24) C(42) H(40) 111.2591
C(24) C(42) H(41) 109.0593
C(24) C(42) H(42) 106.1867
H(6) C(25) C(27) 120.0588
H(6) C(25) C(30) 121.6400
C(25) C(30) H(7) 119.4160
C(26) C(28) H(14) 119.5107
H(13) C(26) C(28) 120.7254
C(27) C(35) H(10) 119.2946
H(7) C(30) C(36) 121.6805
C(30) C(36) H(8) 119.6238
C(32) C(38) H(2) 121.8195
H(3) C(32) C(38) 118.8368
C(34) C(35) H(10) 118.4653
H(9) C(34) C(35) 119.5178
H(9) C(34) C(36) 118.3338
C(34) C(36) H(8) 121.2136
H(26) C(37) H(25) 108.1407
H(27) C(37) H(25) 109.4656
H(27) C(37) H(26) 111.7204
H(19) C(39) C(41) 108.8433
H(20) C(39) C(41) 108.4470
C(39) C(41) H(21) 106.5094
C(39) C(41) H(22) 108.1761
H(20) C(39) H(19) 109.4609
H(21) C(41) C(43) 107.0003
H(22) C(41) C(43) 108.0162
H(22) C(41) H(21) 109.4603
H(41) C(42) H(40) 108.7814
H(42) C(42) H(40) 109.4715
H(42) C(42) H(41) 112.0888
C(45) C(46) H(45) 104.2768
C(45) C(46) H(46) 108.8661
H(47) C(45) C(46) 112.1116
H(48) C(45) C(46) 111.4082
H(49) C(45) C(46) 104.7803
H(48) C(45) H(47) 109.4696
H(49) C(45) H(47) 109.4852
H(49) C(45) H(48) 109.4649
C(46) C(47) H(24) 101.7621
C(46) C(47) H(23) 108.8354
H(45) C(46) C(47) 104.7829
H(46) C(46) C(47) 111.9627
H(46) C(46) H(45) 109.4460
H(24) C(47) H(23) 109.4477

loop_
_geom_bond_atom_site_label_1
_geom_bond_atom_site_label_2
_geom_bond_distance
S(1) P(2) 1.936(4)
S(2) P(1) 1.941(3)
P(1) O(1) 1.579(5)
P(1) O(5) 1.505(4)
P(1) C(12) 1.813(7)
P(2) O(2) 1.528(5)
P(2) O(7) 1.565(5)
P(2) C(27) 1.811(8)
O(1) C(39) 1.48(1)
O(7) C(47) 1.49(2)
N(1) C(15) 1.486(7)
N(2) C(16) 1.529(8)
C(1) C(16) 1.48(1)
C(1) C(23) 1.35(1)
C(1) C(29) 1.38(1)
C(2) C(31) 1.31(2)
C(2) C(32) 1.27(3)
C(12) C(19) 1.35(1)
C(12) C(31) 1.36(1)
C(13) C(15) 1.49(1)
C(13) C(20) 1.37(1)
C(13) C(28) 1.36(1)
C(14) C(15) 1.513(9)
C(16) C(18) 1.537(9)
C(17) C(24) 1.30(2)
C(17) C(29) 1.38(1)
C(19) C(38) 1.40(2)
C(20) C(22) 1.39(2)
C(21) C(22) 1.32(2)
C(21) C(26) 1.37(2)
C(21) C(37) 1.57(2)
C(23) C(33) 1.41(1)
C(24) C(33) 1.41(2)
C(24) C(42) 1.57(1)
C(25) C(27) 1.38(1)
C(25) C(30) 1.41(2)
C(26) C(28) 1.42(1)
C(27) C(35) 1.35(1)
C(30) C(36) 1.41(2)
C(32) C(38) 1.33(3)
C(34) C(35) 1.33(2)
C(34) C(36) 1.30(3)
C(39) C(41) 1.46(2)
C(41) C(43) 1.37(2)
C(45) C(46) 1.53(3)
C(46) C(47) 1.11(3)
N(1) H(28) 0.9499
N(1) H(29) 0.9501
N(1) H(30) 0.9500
N(2) H(37) 0.9501
N(2) H(38) 0.9499
N(2) H(39) 0.9499
C(2) H(4) 0.9500
C(14) H(31) 0.9500
C(14) H(32) 0.9499
C(14) H(33) 0.9499
C(15) H(44) 0.9500
C(16) H(43) 0.9500
C(17) H(16) 0.9500
C(18) H(34) 0.9499
C(18) H(35) 0.9501
C(18) H(36) 0.9500
C(19) H(1) 0.9501
C(20) H(11) 0.9500
C(22) H(12) 0.9500
C(23) H(18) 0.9501
C(25) H(6) 0.9499
C(26) H(13) 0.9500
C(28) H(14) 0.9500
C(29) H(15) 0.9500
C(30) H(7) 0.9500
C(31) H(5) 0.9500
C(32) H(3) 0.9500
C(33) H(17) 0.9500
C(34) H(9) 0.9499
C(35) H(10) 0.9499
C(36) H(8) 0.9499
C(37) H(25) 0.9499
C(37) H(26) 0.9500
C(37) H(27) 0.9500
C(38) H(2) 0.9501
C(39) H(19) 0.9501
C(39) H(20) 0.9498
C(41) H(21) 0.9499
C(41) H(22) 0.9500
C(42) H(40) 0.9502
C(42) H(41) 0.9501
C(42) H(42) 0.9500
C(45) H(47) 0.9500
C(45) H(48) 0.9499
C(45) H(49) 0.9498
C(46) H(45) 0.9500
C(46) H(46) 0.9500
C(47) H(23) 0.9500
C(47) H(24) 0.9502

loop_
_geom_contact_atom_site_label_1
_geom_contact_atom_site_label_2
_geom_contact_distance
_geom_contact_site_symmetry_2
S(1) O(2) 2.962(6) .
S(1) O(7) 2.936(6) .
S(1) C(25) 3.31(1) .
S(1) C(27) 3.064(8) .
S(1) C(47) 3.28(2) .
S(2) O(1) 2.917(5) .
S(2) O(5) 2.940(4) .
S(2) C(12) 3.100(7) .
S(2) C(31) 3.35(1) .
S(2) C(39) 3.25(1) .
P(1) C(19) 2.754(9) .
P(1) C(31) 2.76(1) .
P(1) C(39) 2.66(1) .
P(2) C(25) 2.803(8) .
P(2) C(35) 2.74(1) .
P(2) C(47) 2.60(2) .
O(1) O(5) 2.456(6) .
O(1) C(12) 2.657(8) .
O(1) C(19) 2.98(1) .
O(1) C(41) 2.46(2) .
O(1) C(43) 2.98(1) .
O(2) O(7) 2.399(7) .
O(2) N(1) 2.765(7) .
O(2) N(2) 2.809(5) .
O(2) C(27) 2.734(8) .
O(2) C(35) 3.37(1) .
O(5) N(1) 2.816(7) 65501
O(5) C(12) 2.692(8) .
O(5) C(19) 3.377(9) .
O(5) C(31) 3.57(1) .
O(7) N(2) 3.419(7) .
O(7) C(27) 2.670(9) .
O(7) C(35) 2.99(1) .
O(7) C(46) 2.30(3) .
N(1) O(5) 2.816(7) 45501
N(1) C(13) 2.45(1) .
N(1) C(14) 2.443(8) .
N(1) C(20) 3.55(1) .
N(1) C(28) 3.00(1) .
N(2) C(1) 2.497(9) .
N(2) C(18) 2.457(7) .
N(2) C(23) 3.00(1) .
C(1) C(17) 2.38(1) .
C(1) C(18) 2.531(9) .
C(1) C(24) 2.77(1) .
C(1) C(33) 2.39(1) .
C(2) C(12) 2.29(2) .
C(2) C(19) 2.63(2) .
C(2) C(38) 2.27(2) .
C(12) C(32) 2.67(2) .
C(12) C(38) 2.38(2) .
C(12) C(39) 3.40(2) .
C(13) C(14) 2.53(1) .
C(13) C(21) 2.77(1) .
C(13) C(22) 2.40(1) .
C(13) C(26) 2.42(1) .
C(14) C(20) 3.52(1) .
C(14) C(28) 3.16(1) .
C(15) C(20) 2.48(1) .
C(15) C(28) 2.48(1) .
C(16) C(23) 2.47(1) .
C(16) C(29) 2.46(1) .
C(17) C(23) 2.73(1) .
C(17) C(33) 2.34(2) .
C(17) C(42) 2.55(2) .
C(18) C(23) 3.17(1) .
C(18) C(29) 3.49(1) .
C(19) C(31) 2.33(1) .
C(19) C(32) 2.32(2) .
C(20) C(21) 2.35(2) .
C(20) C(26) 2.73(1) .
C(20) C(28) 2.34(1) .
C(21) C(28) 2.40(1) .
C(22) C(26) 2.35(2) .
C(22) C(28) 2.73(1) .
C(22) C(37) 2.51(2) .
C(23) C(24) 2.43(1) .
C(23) C(29) 2.36(1) .
C(24) C(29) 2.35(1) .
C(25) C(34) 2.73(2) .
C(25) C(35) 2.35(1) .
C(25) C(36) 2.43(2) .
C(26) C(37) 2.53(2) .
C(27) C(30) 2.40(1) .
C(27) C(34) 2.35(1) .
C(27) C(36) 2.75(2) .
C(27) C(47) 3.24(2) .
C(29) C(33) 2.74(1) .
C(30) C(34) 2.34(2) .
C(30) C(35) 2.70(1) .
C(31) C(32) 2.28(2) .
C(31) C(38) 2.71(2) .
C(33) C(42) 2.55(2) .
C(35) C(36) 2.30(2) .
C(35) C(47) 3.51(2) .
C(39) C(43) 2.43(2) .
C(45) C(47) 2.27(3) .
S(1) H(6) 2.8674 .
S(1) H(24) 2.7037 .
S(2) H(5) 2.9096 .
S(2) H(16) 3.1634 .
S(2) H(19) 3.3273 .
S(2) H(20) 2.9067 .
P(1) H(1) 2.8432 .
P(1) H(5) 2.8640 .
P(1) H(19) 2.8179 .
P(1) H(20) 2.8820 .
P(1) H(28) 3.5665 65501
P(1) H(29) 3.4448 65501
P(2) H(6) 2.9110 .
P(2) H(10) 2.7997 .
P(2) H(14) 3.5674 .
P(2) H(23) 2.8461 .
P(2) H(24) 2.6336 .
P(2) H(33) 3.4149 .
P(2) H(37) 3.0706 .
O(1) H(1) 2.6266 .
O(1) H(19) 2.0065 .
O(1) H(20) 1.9924 .
O(1) H(21) 3.2501 .
O(1) H(22) 2.6597 .
O(2) H(10) 3.2295 .
O(2) H(14) 2.9129 .
O(2) H(28) 3.4894 .
O(2) H(29) 2.4893 .
O(2) H(30) 2.2248 .
O(2) H(33) 2.9668 .
O(2) H(37) 2.2672 .
O(2) H(38) 3.5079 .
O(2) H(39) 2.5285 .
O(5) H(1) 3.3264 .
O(5) H(28) 2.7094 65501
O(5) H(29) 2.1549 65501
O(5) H(30) 3.5600 65501
O(5) H(31) 3.4217 65501
O(5) H(44) 3.5179 65501
O(7) H(10) 2.6339 .
O(7) H(15) 3.5693 .
O(7) H(23) 1.9974 .
O(7) H(24) 1.9685 .
O(7) H(37) 2.6545 .
O(7) H(43) 3.3658 .
O(7) H(45) 2.5445 .
O(7) H(46) 2.4528 .
N(1) H(14) 2.8183 .
N(1) H(31) 2.8601 .
N(1) H(32) 3.2057 .
N(1) H(33) 2.4416 .
N(1) H(39) 3.3558 .
N(1) H(44) 1.9866 .
N(2) H(18) 2.7801 .
N(2) H(30) 3.5086 .
N(2) H(34) 2.8414 .
N(2) H(35) 3.2410 .
N(2) H(36) 2.4222 .
N(2) H(43) 2.0317 .
C(1) H(7) 3.2993 55504
C(1) H(10) 3.3140 .
C(1) H(15) 2.0300 .
C(1) H(16) 3.2308 .
C(1) H(17) 3.2505 .
C(1) H(18) 2.0033 .
C(1) H(34) 3.2680 .
C(1) H(35) 2.5535 .
C(1) H(36) 2.9573 .
C(1) H(37) 2.9129 .
C(1) H(38) 3.2617 .
C(1) H(39) 2.5106 .
C(1) H(43) 1.9841 .
C(2) H(1) 3.5797 .
C(2) H(2) 3.1351 .
C(2) H(3) 1.9270 .
C(2) H(5) 1.9655 .
C(2) H(44) 3.3002 65501
C(12) H(1) 1.9985 .
C(12) H(2) 3.2474 .
C(12) H(4) 3.1440 .
C(12) H(5) 2.0178 .
C(12) H(19) 3.0574 .
C(12) H(28) 3.4295 65501
C(12) H(31) 3.5756 65501
C(12) H(44) 3.0269 65501
C(13) H(11) 2.0179 .
C(13) H(12) 3.2549 .
C(13) H(13) 3.2697 .
C(13) H(14) 2.0047 .
C(13) H(28) 2.8541 .
C(13) H(29) 3.2124 .
C(13) H(30) 2.4598 .
C(13) H(31) 3.2599 .
C(13) H(32) 2.5379 .
C(13) H(33) 2.9917 .
C(13) H(34) 3.1986 54402
C(13) H(44) 1.9885 .
C(14) H(1) 3.4800 45501
C(14) H(14) 3.0725 .
C(14) H(28) 3.1743 .
C(14) H(29) 2.3963 .
C(14) H(30) 2.9247 .
C(14) H(34) 3.5865 54402
C(14) H(44) 2.0090 .
C(15) H(11) 2.6363 .
C(15) H(14) 2.6392 .
C(15) H(28) 2.0008 .
C(15) H(29) 2.0133 .
C(15) H(30) 2.0209 .
C(15) H(31) 2.0380 .
C(15) H(32) 2.0333 .
C(15) H(33) 2.0407 .
C(16) H(15) 2.6141 .
C(16) H(18) 2.6317 .
C(16) H(34) 2.0557 .
C(16) H(35) 2.0581 .
C(16) H(36) 2.0472 .
C(16) H(37) 2.0773 .
C(16) H(38) 2.0506 .
C(16) H(39) 2.0331 .
C(17) H(7) 3.3445 55504
C(17) H(9) 3.5381 .
C(17) H(10) 2.8421 .
C(17) H(15) 2.0316 .
C(17) H(17) 3.1949 .
C(17) H(40) 2.9876 .
C(17) H(41) 3.2416 .
C(17) H(42) 2.6299 .
C(18) H(7) 3.5906 55504
C(18) H(18) 3.1031 .
C(18) H(32) 3.3643 55504
C(18) H(37) 3.2412 .
C(18) H(38) 2.4140 .
C(18) H(39) 2.8641 .
C(18) H(43) 2.0395 .
C(19) H(2) 2.0687 .
C(19) H(3) 3.1915 .
C(19) H(4) 3.5800 .
C(19) H(5) 3.1939 .
C(19) H(19) 3.3129 .
C(19) H(31) 2.9202 65501
C(19) H(44) 2.8642 65501
C(20) H(12) 2.0345 .
C(20) H(14) 3.2034 .
C(20) H(32) 3.3512 .
C(20) H(34) 3.2348 54402
C(20) H(44) 2.4871 .
C(21) H(11) 3.2020 .
C(21) H(12) 1.9749 .
C(21) H(13) 2.0312 .
C(21) H(14) 3.2520 .
C(21) H(25) 2.1167 .
C(21) H(26) 2.0848 .
C(21) H(27) 2.0434 .
C(21) H(34) 3.4569 54402
C(22) H(11) 2.0300 .
C(22) H(13) 3.2028 .
C(22) H(25) 2.9344 .
C(22) H(26) 3.2405 .
C(22) H(27) 2.5870 .
C(22) H(34) 3.3985 54402
C(23) H(7) 3.5536 55504
C(23) H(10) 3.5439 .
C(23) H(15) 3.2189 .
C(23) H(17) 2.0636 .
C(23) H(35) 3.1101 .
C(23) H(36) 3.2343 .
C(23) H(37) 3.5376 .
C(23) H(39) 2.5572 .
C(23) H(43) 3.2121 .
C(24) H(7) 3.5832 55504
C(24) H(9) 3.3858 .
C(24) H(10) 3.1288 .
C(24) H(15) 3.2003 .
C(24) H(16) 1.9439 .
C(24) H(17) 2.0658 .
C(24) H(18) 3.2941 .
C(24) H(40) 2.1135 .
C(24) H(41) 2.0877 .
C(24) H(42) 2.0531 .
C(25) H(7) 2.0497 .
C(25) H(8) 3.2847 .
C(25) H(10) 3.2141 .
C(25) H(14) 3.4487 .
C(25) H(33) 3.4996 .
C(25) H(35) 3.5828 54402
C(26) H(12) 3.2027 .
C(26) H(14) 2.0574 .
C(26) H(17) 3.2929 .
C(26) H(25) 3.0206 .
C(26) H(26) 2.5946 .
C(26) H(27) 3.2025 .
C(26) H(34) 3.3796 54402
C(26) H(35) 3.5577 54402
C(27) H(6) 2.0319 .
C(27) H(7) 3.2533 .
C(27) H(9) 3.1997 .
C(27) H(10) 1.9978 .
C(27) H(14) 3.0031 .
C(27) H(23) 2.9080 .
C(27) H(24) 3.4447 .
C(28) H(11) 3.2013 .
C(28) H(13) 2.0694 .
C(28) H(28) 3.5695 .
C(28) H(30) 2.5708 .
C(28) H(32) 3.0558 .
C(28) H(33) 3.2738 .
C(28) H(34) 3.2581 54402
C(28) H(35) 3.5808 54402
C(28) H(44) 3.2247 .
C(29) H(7) 3.1778 55504
C(29) H(10) 2.9521 .
C(29) H(16) 2.0088 .
C(29) H(18) 3.2226 .
C(29) H(35) 3.3108 .
C(29) H(43) 2.4645 .
C(30) H(6) 2.0714 .
C(30) H(8) 2.0539 .
C(30) H(9) 3.1950 .
C(30) H(35) 2.9545 54402
C(31) H(1) 3.1899 .
C(31) H(3) 3.1236 .
C(31) H(4) 1.9430 .
C(31) H(28) 3.5003 65501
C(31) H(44) 3.2684 65501
C(32) H(1) 3.1857 .
C(32) H(2) 2.0022 .
C(32) H(4) 1.9093 .
C(32) H(5) 3.1254 .
C(32) H(11) 3.3848 65501
C(32) H(44) 3.1851 65501
C(33) H(10) 3.4614 .
C(33) H(13) 3.4319 .
C(33) H(16) 3.2010 .
C(33) H(18) 2.0579 .
C(33) H(40) 2.9709 .
C(33) H(41) 2.6127 .
C(33) H(42) 3.2568 .
C(34) H(7) 3.1995 .
C(34) H(8) 1.9680 .
C(34) H(10) 1.9697 .
C(34) H(13) 3.3759 .
C(34) H(14) 3.5889 .
C(34) H(19) 3.0078 .
C(34) H(40) 3.3183 .
C(35) H(6) 3.2143 .
C(35) H(8) 3.1625 .
C(35) H(9) 1.9800 .
C(35) H(14) 3.0828 .
C(35) H(19) 3.4831 .
C(35) H(23) 2.9901 .
C(36) H(6) 3.2984 .
C(36) H(7) 2.0741 .
C(36) H(9) 1.9404 .
C(36) H(10) 3.1420 .
C(36) H(19) 3.0942 .
C(36) H(35) 3.4865 54402
C(37) H(12) 2.6428 .
C(37) H(13) 2.6700 .
C(38) H(1) 2.0483 .
C(38) H(3) 1.9734 .
C(38) H(4) 3.1180 .
C(38) H(31) 3.4382 65501
C(38) H(44) 2.9986 65501
C(39) H(1) 3.3963 .
C(39) H(21) 1.9593 .
C(39) H(22) 1.9790 .
C(39) H(23) 3.4445 .
C(41) H(19) 1.9868 .
C(41) H(20) 1.9820 .
C(42) H(9) 3.2382 .
C(42) H(16) 2.6855 .
C(42) H(17) 2.6689 .
C(43) H(1) 3.5125 .
C(43) H(19) 2.6552 .
C(43) H(20) 3.2008 .
C(43) H(21) 1.8840 .
C(43) H(22) 1.8956 .
C(45) H(20) 3.5647 .
C(45) H(23) 2.4389 .
C(45) H(24) 2.2939 .
C(45) H(45) 1.9931 .
C(45) H(46) 2.0485 .
C(46) H(23) 1.6792 .
C(46) H(24) 1.6027 .
C(46) H(47) 2.0858 .
C(46) H(48) 2.0778 .
C(46) H(49) 1.9992 .
C(47) H(10) 3.2889 .
C(47) H(45) 1.6360 .
C(47) H(46) 1.7111 .
C(47) H(47) 2.6956 .
C(47) H(48) 3.0046 .
C(47) H(49) 2.3563 .
H(1) C(14) 3.4800 65501
H(7) C(1) 3.2993 54402
H(7) C(17) 3.3445 54402
H(7) C(18) 3.5906 54402
H(7) C(23) 3.5536 54402
H(7) C(24) 3.5832 54402
H(7) C(29) 3.1778 54402
H(11) C(32) 3.3848 45501
H(28) P(1) 3.5665 45501
H(28) O(5) 2.7094 45501
H(28) C(12) 3.4295 45501
H(28) C(31) 3.5003 45501
H(29) P(1) 3.4448 45501
H(29) O(5) 2.1549 45501
H(30) O(5) 3.5600 45501
H(31) O(5) 3.4217 45501
H(31) C(12) 3.5756 45501
H(31) C(19) 2.9202 45501
H(31) C(38) 3.4382 45501
H(32) C(18) 3.3643 54402
H(34) C(13) 3.1986 55504
H(34) C(14) 3.5865 55504
H(34) C(20) 3.2348 55504
H(34) C(21) 3.4569 55504
H(34) C(22) 3.3985 55504
H(34) C(26) 3.3796 55504
H(34) C(28) 3.2581 55504
H(35) C(25) 3.5828 55504
H(35) C(26) 3.5577 55504
H(35) C(28) 3.5808 55504
H(35) C(30) 2.9545 55504
H(35) C(36) 3.4865 55504
H(44) O(5) 3.5179 45501
H(44) C(2) 3.3002 45501
H(44) C(12) 3.0269 45501
H(44) C(19) 2.8642 45501
H(44) C(31) 3.2684 45501
H(44) C(32) 3.1851 45501
H(44) C(38) 2.9986 45501

loop_
_geom_torsion_atom_site_label_1
_geom_torsion_atom_site_label_2
_geom_torsion_atom_site_label_3
_geom_torsion_atom_site_label_4
_geom_torsion
S(2) P(1) O(1) C(39) -38.5(8)
O(5) P(1) O(1) C(39) -165.9(7)
C(12) P(1) O(1) C(39) 80.9(8)
S(2) P(1) C(12) C(19) 154.4(5)
S(2) P(1) C(12) C(31) -30.5(7)
O(1) P(1) C(12) C(19) 34.8(6)
O(1) P(1) C(12) C(31) -150.1(6)
O(5) P(1) C(12) C(19) -76.5(6)
O(5) P(1) C(12) C(31) 98.6(6)
S(1) P(2) O(7) C(47) -48.2(9)
O(2) P(2) O(7) C(47) -174.8(9)
C(27) P(2) O(7) C(47) 71.2(9)
S(1) P(2) C(27) C(25) -22.5(8)
S(1) P(2) C(27) C(35) 157.8(6)
O(2) P(2) C(27) C(25) 107.3(7)
O(2) P(2) C(27) C(35) -72.4(7)
O(7) P(2) C(27) C(25) -144.4(7)
O(7) P(2) C(27) C(35) 35.9(8)
P(1) O(1) C(39) C(41) -174(1)
P(2) O(7) C(47) C(46) 160(2)
C(23) C(1) C(16) N(2) -52.8(8)
C(23) C(1) C(16) C(18) 68.7(8)
C(29) C(1) C(16) N(2) 131.0(6)
C(29) C(1) C(16) C(18) -107.4(7)
C(16) C(1) C(23) C(33) -175.9(7)
C(29) C(1) C(23) C(33) 0.2(8)
C(16) C(1) C(29) C(17) 176.6(7)
C(23) C(1) C(29) C(17) 0(1)
C(32) C(2) C(31) C(12) -2(2)
C(31) C(2) C(32) C(38) 0(2)
P(1) C(12) C(19) C(38) 175.8(7)
C(31) C(12) C(19) C(38) 0(1)
P(1) C(12) C(31) C(2) -173(1)
C(19) C(12) C(31) C(2) 1(1)
C(20) C(13) C(15) N(1) 125.9(6)
C(20) C(13) C(15) C(14) -109.7(7)
C(28) C(13) C(15) N(1) -58.1(8)
C(28) C(13) C(15) C(14) 66.3(8)
C(15) C(13) C(20) C(22) 178.2(6)
C(28) C(13) C(20) C(22) 2(1)
C(15) C(13) C(28) C(26) -175.7(6)
C(20) C(13) C(28) C(26) 0.4(8)
C(29) C(17) C(24) C(33) 2(1)
C(29) C(17) C(24) C(42) 178.7(9)
C(24) C(17) C(29) C(1) -1(1)
C(12) C(19) C(38) C(32) -2(1)
C(13) C(20) C(22) C(21) -2(1)
C(26) C(21) C(22) C(20) 0(1)
C(37) C(21) C(22) C(20) -179.0(7)
C(22) C(21) C(26) C(28) 1(1)
C(37) C(21) C(26) C(28) -178.6(6)
C(1) C(23) C(33) C(24) 0.2(9)
C(17) C(24) C(33) C(23) -1(1)
C(42) C(24) C(33) C(23) -178.2(7)
C(30) C(25) C(27) P(2) 178.6(7)
C(30) C(25) C(27) C(35) -1(1)
C(27) C(25) C(30) C(36) -2(1)
C(21) C(26) C(28) C(13) -2(1)
P(2) C(27) C(35) C(34) -179.4(9)
C(25) C(27) C(35) C(34) 0(1)
C(25) C(30) C(36) C(34) 6(2)
C(2) C(32) C(38) C(19) 2(2)
C(36) C(34) C(35) C(27) 4(1)
C(35) C(34) C(36) C(30) -8(2)
O(1) C(39) C(41) C(43) 59(2)
C(45) C(46) C(47) O(7) -171(1)

loop_
_cod_changelog_entry_id
_cod_changelog_entry_author
_cod_changelog_entry_date
_cod_changelog_entry_text
1 'Vaitkus, Antanas' 2024-11-16T00:18:53+02:00
;
 Replaced the '\/Y' character sequence with the backslash character ('\')
 in multiple data values.
;
